data_7155963
loop_
_publ_author_name
'Rayavarapu, Suresh'
'Kheria, Sanjeev'
'Shinde, Dinesh R.'
'Gonnade, Rajesh G.'
'Sanjayan, G. J.'

_publ_section_title
;
 A Modular Approach Towards Functionalized Highly Stable
 Self-complementary Quadruple Hydrogen Bonded Systems
;
_journal_name_full 'Organic &amp; Biomolecular Chemistry'
_journal_paper_doi 10.1039/C7OB02358H
_journal_year 2017
_chemical_formula_moiety 'C30 H40 N6 O3, C H2 Cl2'
_chemical_formula_sum 'C31 H42 Cl2 N6 O3'
_chemical_formula_weight 617.60
_space_group_crystal_system triclinic
_space_group_IT_number 2
_space_group_name_Hall '-P 1'
_space_group_name_H-M_alt 'P -1'
_symmetry_space_group_name_Hall '-P 1'
_symmetry_space_group_name_H-M 'P -1'
_atom_sites_solution_hydrogens geom
_audit_creation_method SHELXL-2014/7
_audit_update_record
;
2017-04-25 deposited with the CCDC.
2017-11-08 downloaded from the CCDC.
;
_cell_angle_alpha 73.523(2)
_cell_angle_beta 84.484(2)
_cell_angle_gamma 73.317(2)
_cell_formula_units_Z 2
_cell_length_a 9.3827(4)
_cell_length_b 11.1000(6)
_cell_length_c 16.5626(9)
_cell_measurement_reflns_used 9887
_cell_measurement_temperature 100(2)
_cell_measurement_theta_max 29.58
_cell_measurement_theta_min 2.57
_cell_volume 1584.29(14)
_computing_cell_refinement 'Bruker SAINT'
_computing_data_collection 'Bruker APEX2'
_computing_data_reduction 'Bruker SAINT'
_computing_molecular_graphics 'Bruker SHELXTL'
_computing_publication_material 'Bruker SHELXTL'
_computing_structure_refinement 'SHELXL-2014/7 (Sheldrick, 2014)'
_computing_structure_solution 'SHELXS-97 (Sheldrick, 2008)'
_diffrn_ambient_temperature 100(2)
_diffrn_measured_fraction_theta_full 0.998
_diffrn_measured_fraction_theta_max 0.998
_diffrn_measurement_device_type 'Bruker APEX-II CCD'
_diffrn_measurement_method '\f and \w scans'
_diffrn_radiation_monochromator graphite
_diffrn_radiation_source 'Fine focus sealed tube'
_diffrn_radiation_type MoK\a
_diffrn_radiation_wavelength 0.71073
_diffrn_reflns_av_R_equivalents 0.0777
_diffrn_reflns_av_unetI/netI 0.0317
_diffrn_reflns_Laue_measured_fraction_full 0.998
_diffrn_reflns_Laue_measured_fraction_max 0.998
_diffrn_reflns_limit_h_max 10
_diffrn_reflns_limit_h_min -11
_diffrn_reflns_limit_k_max 13
_diffrn_reflns_limit_k_min -13
_diffrn_reflns_limit_l_max 19
_diffrn_reflns_limit_l_min -19
_diffrn_reflns_number 70013
_diffrn_reflns_point_group_measured_fraction_full 0.998
_diffrn_reflns_point_group_measured_fraction_max 0.998
_diffrn_reflns_theta_full 25.000
_diffrn_reflns_theta_max 25.000
_diffrn_reflns_theta_min 2.266
_exptl_absorpt_coefficient_mu 0.247
_exptl_absorpt_correction_T_max 0.950
_exptl_absorpt_correction_T_min 0.901
_exptl_absorpt_correction_type multi-scan
_exptl_absorpt_process_details 'SADABS (Bruker, 2006)'
_exptl_crystal_colour colourless
_exptl_crystal_density_diffrn 1.295
_exptl_crystal_description block
_exptl_crystal_F_000 656
_exptl_crystal_size_max 0.430
_exptl_crystal_size_mid 0.370
_exptl_crystal_size_min 0.210
_refine_diff_density_max 1.318
_refine_diff_density_min -1.129
_refine_diff_density_rms 0.074
_refine_ls_extinction_method none
_refine_ls_goodness_of_fit_ref 1.028
_refine_ls_hydrogen_treatment constr
_refine_ls_matrix_type full
_refine_ls_number_parameters 380
_refine_ls_number_reflns 5570
_refine_ls_number_restraints 0
_refine_ls_restrained_S_all 1.028
_refine_ls_R_factor_all 0.0866
_refine_ls_R_factor_gt 0.0674
_refine_ls_shift/su_max 0.000
_refine_ls_shift/su_mean 0.000
_refine_ls_structure_factor_coef Fsqd
_refine_ls_weighting_details 'w=1/[\s^2^(Fo^2^)+(0.0796P)^2^+3.7237P] where P=(Fo^2^+2Fc^2^)/3'
_refine_ls_weighting_scheme calc
_refine_ls_wR_factor_gt 0.1670
_refine_ls_wR_factor_ref 0.1810
_reflns_Friedel_coverage 0.000
_reflns_number_gt 4354
_reflns_number_total 5570
_reflns_threshold_expression 'I > 2\s(I)'
_cod_data_source_file c7ob02358h2.cif
_cod_data_source_block A
_cod_original_cell_volume 1584.30(14)
_cod_database_code 7155963
_shelx_shelxl_version_number 2014/7
_shelx_space_group_comment
;
The symmetry employed for this shelxl refinement is uniquely defined
by the following loop, which should always be used as a source of
symmetry information in preference to the above space-group names.
They are only intended as comments.
;
_shelx_estimated_absorpt_t_min 0.901
_shelx_estimated_absorpt_t_max 0.950

loop_
_space_group_symop_operation_xyz
'x, y, z'
'-x, -y, -z'

loop_
_atom_site_label
_atom_site_type_symbol
_atom_site_fract_x
_atom_site_fract_y
_atom_site_fract_z
_atom_site_U_iso_or_equiv
_atom_site_adp_type
_atom_site_occupancy
_atom_site_site_symmetry_order
_atom_site_calc_flag
_atom_site_refinement_flags_posn
_atom_site_refinement_flags_adp
C1 C -0.2643(3) 0.6709(3) 0.28059(18) 0.0142(6) Uani 1 1 d . .
C2 C -0.2331(3) 0.5768(3) 0.36122(18) 0.0119(6) Uani 1 1 d . .
N3 N -0.1158(3) 0.5679(2) 0.40896(14) 0.0113(5) Uani 1 1 d . .
C4 C -0.0355(3) 0.6501(3) 0.37892(17) 0.0115(6) Uani 1 1 d . .
N5 N -0.0600(3) 0.7418(2) 0.30440(15) 0.0141(5) Uani 1 1 d . .
H5 H -0.0022 0.7947 0.2893 0.017 Uiso 1 1 calc R U
C6 C -0.1719(3) 0.7568(3) 0.25029(18) 0.0142(6) Uani 1 1 d . .
C7 C -0.3858(3) 0.6780(3) 0.22994(18) 0.0131(6) Uani 1 1 d . .
N8 N -0.4135(3) 0.7711(3) 0.15728(15) 0.0179(6) Uani 1 1 d . .
H8 H -0.3425 0.8097 0.1381 0.022 Uiso 1 1 calc R U
N9 N -0.4655(3) 0.5919(2) 0.25877(15) 0.0149(5) Uani 1 1 d . .
H9 H -0.4593 0.5544 0.3133 0.018 Uiso 1 1 calc R U
C10 C -0.5425(3) 0.8164(3) 0.10661(19) 0.0173(6) Uani 1 1 d . .
C11 C -0.5224(4) 0.8468(3) 0.01918(19) 0.0210(7) Uani 1 1 d . .
H11 H -0.4252 0.8338 -0.0052 0.025 Uiso 1 1 calc R U
C12 C -0.6463(4) 0.8960(3) -0.0312(2) 0.0231(7) Uani 1 1 d . .
H12 H -0.6342 0.9178 -0.0907 0.028 Uiso 1 1 calc R U
C13 C -0.7871(4) 0.9139(3) 0.0040(2) 0.0245(7) Uani 1 1 d . .
H13 H -0.8715 0.9461 -0.0313 0.029 Uiso 1 1 calc R U
C14 C -0.8062(4) 0.8850(3) 0.0907(2) 0.0236(7) Uani 1 1 d . .
H14 H -0.9037 0.8976 0.1148 0.028 Uiso 1 1 calc R U
C15 C -0.6839(3) 0.8378(3) 0.14249(19) 0.0185(6) Uani 1 1 d . .
H15 H -0.6968 0.8204 0.2019 0.022 Uiso 1 1 calc R U
C16 C -0.5589(3) 0.5512(3) 0.21507(18) 0.0151(6) Uani 1 1 d . .
C17 C -0.5159(4) 0.5229(4) 0.1388(2) 0.0305(8) Uani 1 1 d . .
H17 H -0.4249 0.5352 0.1122 0.037 Uiso 1 1 calc R U
C18 C -0.6077(5) 0.4764(5) 0.1019(2) 0.0457(11) Uani 1 1 d . .
H18 H -0.5788 0.4563 0.0496 0.055 Uiso 1 1 calc R U
C19 C -0.7404(5) 0.4589(4) 0.1398(2) 0.0381(10) Uani 1 1 d . .
H19 H -0.8029 0.4281 0.1133 0.046 Uiso 1 1 calc R U
C20 C -0.7817(4) 0.4859(3) 0.2159(2) 0.0278(8) Uani 1 1 d . .
H20 H -0.8730 0.4737 0.2421 0.033 Uiso 1 1 calc R U
C21 C -0.6907(3) 0.5310(3) 0.2546(2) 0.0198(7) Uani 1 1 d . .
H21 H -0.7183 0.5480 0.3079 0.024 Uiso 1 1 calc R U
N22 N 0.0810(3) 0.6422(2) 0.42601(15) 0.0121(5) Uani 1 1 d . .
H22 H 0.0960 0.5821 0.4745 0.014 Uiso 1 1 calc R U
C23 C 0.1785(3) 0.7224(3) 0.40307(18) 0.0134(6) Uani 1 1 d . .
N24 N 0.2868(3) 0.6910(2) 0.45771(15) 0.0140(5) Uani 1 1 d . .
H24 H 0.2932 0.6245 0.5026 0.017 Uiso 1 1 calc R U
C25 C 0.3952(3) 0.7669(3) 0.44318(19) 0.0156(6) Uani 1 1 d . .
H25B H 0.3432 0.8589 0.4413 0.019 Uiso 1 1 calc R U
H25A H 0.4462 0.7651 0.3882 0.019 Uiso 1 1 calc R U
C26 C 0.5094(3) 0.7117(3) 0.51269(18) 0.0146(6) Uani 1 1 d . .
H26B H 0.5646 0.6211 0.5127 0.018 Uiso 1 1 calc R U
H26A H 0.4577 0.7094 0.5679 0.018 Uiso 1 1 calc R U
C27 C 0.6188(3) 0.7941(3) 0.50061(19) 0.0150(6) Uani 1 1 d . .
H27A H 0.6664 0.7994 0.4442 0.018 Uiso 1 1 calc R U
H27B H 0.5630 0.8838 0.5023 0.018 Uiso 1 1 calc R U
C28 C 0.7396(3) 0.7409(3) 0.56661(19) 0.0152(6) Uani 1 1 d . .
H28A H 0.6920 0.7300 0.6232 0.018 Uiso 1 1 calc R U
H28B H 0.7998 0.6535 0.5624 0.018 Uiso 1 1 calc R U
C29 C 0.8424(3) 0.8279(3) 0.5577(2) 0.0175(6) Uani 1 1 d . .
H29B H 0.7823 0.9147 0.5630 0.021 Uiso 1 1 calc R U
H29A H 0.8882 0.8402 0.5006 0.021 Uiso 1 1 calc R U
C30 C 0.9656(3) 0.7743(3) 0.6224(2) 0.0177(6) Uani 1 1 d . .
H30B H 0.9203 0.7584 0.6796 0.021 Uiso 1 1 calc R U
H30A H 1.0289 0.6895 0.6154 0.021 Uiso 1 1 calc R U
C31 C 1.0629(3) 0.8659(3) 0.6146(2) 0.0202(7) Uani 1 1 d . .
H31A H 0.9990 0.9513 0.6203 0.024 Uiso 1 1 calc R U
H31B H 1.1094 0.8803 0.5577 0.024 Uiso 1 1 calc R U
C32 C 1.1848(3) 0.8150(3) 0.6800(2) 0.0199(7) Uani 1 1 d . .
H32B H 1.2470 0.7282 0.6758 0.024 Uiso 1 1 calc R U
H32A H 1.1386 0.8039 0.7369 0.024 Uiso 1 1 calc R U
C33 C 1.2835(3) 0.9063(3) 0.6685(2) 0.0201(7) Uani 1 1 d . .
H33A H 1.3250 0.9206 0.6104 0.024 Uiso 1 1 calc R U
H33B H 1.2211 0.9918 0.6749 0.024 Uiso 1 1 calc R U
C34 C 1.4117(3) 0.8577(3) 0.7297(2) 0.0203(7) Uani 1 1 d . .
H34B H 1.4735 0.7713 0.7246 0.024 Uiso 1 1 calc R U
H34A H 1.3711 0.8465 0.7879 0.024 Uiso 1 1 calc R U
C35 C 1.5093(3) 0.9512(3) 0.7135(2) 0.0235(7) Uani 1 1 d . .
H35A H 1.5459 0.9649 0.6544 0.028 Uiso 1 1 calc R U
H35B H 1.4473 1.0366 0.7202 0.028 Uiso 1 1 calc R U
C36 C 1.6423(4) 0.9049(4) 0.7711(2) 0.0292(8) Uani 1 1 d . .
H36A H 1.6073 0.9027 0.8290 0.044 Uiso 1 1 calc R U
H36C H 1.7051 0.9650 0.7527 0.044 Uiso 1 1 calc R U
H36B H 1.7002 0.8171 0.7686 0.044 Uiso 1 1 calc R U
O37 O 0.1640(2) 0.8117(2) 0.33772(12) 0.0168(5) Uani 1 1 d . .
O38 O -0.1795(2) 0.8414(2) 0.18192(13) 0.0199(5) Uani 1 1 d . .
O39 O -0.3119(2) 0.49941(19) 0.39277(13) 0.0161(5) Uani 1 1 d . .
Cl1 Cl 0.9496(2) 0.77062(14) -0.08389(10) 0.0955(7) Uani 1 1 d . .
Cl2 Cl 0.87525(12) 0.58805(13) 0.06710(8) 0.0564(4) Uani 1 1 d . .
C37 C 0.9652(5) 0.7118(5) 0.0239(3) 0.0515(12) Uani 1 1 d . .
H37A H 0.9221 0.7848 0.0498 0.062 Uiso 1 1 calc R U
H37B H 1.0719 0.6770 0.0383 0.062 Uiso 1 1 calc R U

loop_
_atom_site_aniso_label
_atom_site_aniso_U_11
_atom_site_aniso_U_22
_atom_site_aniso_U_33
_atom_site_aniso_U_23
_atom_site_aniso_U_13
_atom_site_aniso_U_12
C1 0.0133(14) 0.0161(15) 0.0132(14) -0.0032(12) -0.0018(11) -0.0042(11)
C2 0.0117(14) 0.0106(13) 0.0143(14) -0.0048(11) -0.0018(11) -0.0023(11)
N3 0.0109(12) 0.0113(12) 0.0124(12) -0.0026(9) -0.0031(9) -0.0035(9)
C4 0.0119(14) 0.0107(14) 0.0112(14) -0.0050(11) 0.0002(11) 0.0000(11)
N5 0.0138(12) 0.0136(12) 0.0145(12) 0.0012(10) -0.0027(10) -0.0074(10)
C6 0.0137(14) 0.0149(14) 0.0139(15) -0.0037(12) -0.0017(11) -0.0035(11)
C7 0.0121(14) 0.0151(14) 0.0127(14) -0.0045(11) -0.0010(11) -0.0038(11)
N8 0.0167(13) 0.0232(14) 0.0139(13) 0.0017(11) -0.0050(10) -0.0105(11)
N9 0.0172(13) 0.0181(13) 0.0107(12) -0.0007(10) -0.0051(10) -0.0084(10)
C10 0.0194(16) 0.0154(15) 0.0175(15) 0.0002(12) -0.0077(12) -0.0077(12)
C11 0.0192(16) 0.0282(17) 0.0160(16) -0.0035(13) -0.0002(12) -0.0095(13)
C12 0.0239(17) 0.0292(18) 0.0162(16) -0.0012(13) -0.0059(13) -0.0101(14)
C13 0.0191(16) 0.0257(17) 0.0268(18) -0.0009(14) -0.0118(13) -0.0055(13)
C14 0.0170(16) 0.0214(17) 0.0277(18) -0.0011(14) -0.0033(13) -0.0027(13)
C15 0.0200(16) 0.0177(15) 0.0164(15) -0.0012(12) -0.0017(12) -0.0059(12)
C16 0.0164(15) 0.0130(14) 0.0163(15) -0.0018(12) -0.0067(12) -0.0048(11)
C17 0.042(2) 0.042(2) 0.0216(17) -0.0139(16) 0.0078(15) -0.0314(18)
C18 0.074(3) 0.066(3) 0.0202(19) -0.0154(19) 0.0053(19) -0.054(3)
C19 0.054(2) 0.042(2) 0.031(2) -0.0028(17) -0.0164(18) -0.035(2)
C20 0.0215(17) 0.0226(17) 0.041(2) -0.0008(15) -0.0080(15) -0.0139(14)
C21 0.0184(16) 0.0170(15) 0.0240(17) -0.0034(13) -0.0018(13) -0.0064(12)
N22 0.0128(12) 0.0130(12) 0.0106(12) -0.0002(9) -0.0041(9) -0.0056(9)
C23 0.0129(14) 0.0142(14) 0.0140(15) -0.0054(12) 0.0006(11) -0.0036(11)
N24 0.0141(12) 0.0139(12) 0.0142(12) 0.0012(10) -0.0030(10) -0.0081(10)
C25 0.0147(15) 0.0155(15) 0.0176(15) -0.0013(12) -0.0022(12) -0.0082(12)
C26 0.0143(14) 0.0144(14) 0.0161(15) -0.0037(12) -0.0009(11) -0.0058(11)
C27 0.0143(14) 0.0125(14) 0.0193(15) -0.0044(12) -0.0019(12) -0.0046(11)
C28 0.0131(14) 0.0147(14) 0.0193(15) -0.0049(12) -0.0016(12) -0.0053(11)
C29 0.0155(15) 0.0158(15) 0.0238(16) -0.0066(13) -0.0035(12) -0.0057(12)
C30 0.0157(15) 0.0187(15) 0.0214(16) -0.0073(13) -0.0012(12) -0.0070(12)
C31 0.0175(16) 0.0199(16) 0.0263(17) -0.0072(13) -0.0046(13) -0.0075(13)
C32 0.0167(15) 0.0247(17) 0.0216(16) -0.0080(13) -0.0012(12) -0.0086(13)
C33 0.0163(15) 0.0208(16) 0.0271(17) -0.0094(13) -0.0027(13) -0.0075(13)
C34 0.0180(16) 0.0262(17) 0.0208(16) -0.0094(13) 0.0004(12) -0.0098(13)
C35 0.0173(16) 0.0243(17) 0.0341(19) -0.0139(15) -0.0008(13) -0.0078(13)
C36 0.0213(17) 0.040(2) 0.035(2) -0.0174(17) -0.0024(15) -0.0137(15)
O37 0.0183(11) 0.0170(11) 0.0147(11) 0.0014(9) -0.0031(8) -0.0090(8)
O38 0.0190(11) 0.0236(12) 0.0150(11) 0.0054(9) -0.0058(8) -0.0113(9)
O39 0.0169(10) 0.0165(11) 0.0154(10) 0.0016(8) -0.0056(8) -0.0093(9)
Cl1 0.1826(19) 0.0522(8) 0.0668(9) -0.0015(7) -0.0554(11) -0.0526(10)
Cl2 0.0378(6) 0.0722(8) 0.0771(9) -0.0468(7) 0.0158(5) -0.0216(5)
C37 0.047(3) 0.068(3) 0.054(3) -0.032(2) 0.002(2) -0.023(2)

loop_
_atom_type_symbol
_atom_type_description
_atom_type_scat_dispersion_real
_atom_type_scat_dispersion_imag
_atom_type_scat_source
C C 0.0033 0.0016 'International Tables Vol C Tables 4.2.6.8 and 6.1.1.4'
H H 0.0000 0.0000 'International Tables Vol C Tables 4.2.6.8 and 6.1.1.4'
N N 0.0061 0.0033 'International Tables Vol C Tables 4.2.6.8 and 6.1.1.4'
O O 0.0106 0.0060 'International Tables Vol C Tables 4.2.6.8 and 6.1.1.4'
Cl Cl 0.1484 0.1585 'International Tables Vol C Tables 4.2.6.8 and 6.1.1.4'

loop_
_geom_angle_atom_site_label_1
_geom_angle_atom_site_label_2
_geom_angle_atom_site_label_3
_geom_angle
C6 C1 C2 118.7(3)
C6 C1 C7 120.1(3)
C2 C1 C7 121.2(3)
O39 C2 N3 116.4(2)
O39 C2 C1 122.2(3)
N3 C2 C1 121.4(2)
C4 N3 C2 117.5(2)
N3 C4 N5 124.1(3)
N3 C4 N22 117.9(2)
N5 C4 N22 118.0(2)
C4 N5 C6 123.2(2)
C4 N5 H5 118.4
C6 N5 H5 118.4
O38 C6 N5 117.2(3)
O38 C6 C1 127.8(3)
N5 C6 C1 115.0(2)
N9 C7 N8 123.3(3)
N9 C7 C1 118.3(3)
N8 C7 C1 118.5(3)
C7 N8 C10 128.8(3)
C7 N8 H8 115.6
C10 N8 H8 115.6
C7 N9 C16 130.1(2)
C7 N9 H9 115.0
C16 N9 H9 115.0
C15 C10 C11 120.8(3)
C15 C10 N8 121.1(3)
C11 C10 N8 118.0(3)
C12 C11 C10 118.9(3)
C12 C11 H11 120.6
C10 C11 H11 120.6
C13 C12 C11 120.7(3)
C13 C12 H12 119.7
C11 C12 H12 119.7
C12 C13 C14 120.1(3)
C12 C13 H13 119.9
C14 C13 H13 119.9
C15 C14 C13 120.3(3)
C15 C14 H14 119.8
C13 C14 H14 119.8
C14 C15 C10 119.2(3)
C14 C15 H15 120.4
C10 C15 H15 120.4
C17 C16 C21 120.5(3)
C17 C16 N9 121.6(3)
C21 C16 N9 117.7(3)
C16 C17 C18 118.9(3)
C16 C17 H17 120.5
C18 C17 H17 120.5
C19 C18 C17 121.0(4)
C19 C18 H18 119.5
C17 C18 H18 119.5
C20 C19 C18 119.8(3)
C20 C19 H19 120.1
C18 C19 H19 120.1
C19 C20 C21 120.3(3)
C19 C20 H20 119.9
C21 C20 H20 119.9
C20 C21 C16 119.5(3)
C20 C21 H21 120.2
C16 C21 H21 120.2
C4 N22 C23 125.3(2)
C4 N22 H22 117.3
C23 N22 H22 117.3
O37 C23 N24 124.1(3)
O37 C23 N22 122.2(3)
N24 C23 N22 113.7(2)
C23 N24 C25 120.0(2)
C23 N24 H24 120.0
C25 N24 H24 120.0
N24 C25 C26 110.6(2)
N24 C25 H25B 109.5
C26 C25 H25B 109.5
N24 C25 H25A 109.5
C26 C25 H25A 109.5
H25B C25 H25A 108.1
C25 C26 C27 111.2(2)
C25 C26 H26B 109.4
C27 C26 H26B 109.4
C25 C26 H26A 109.4
C27 C26 H26A 109.4
H26B C26 H26A 108.0
C28 C27 C26 113.6(2)
C28 C27 H27A 108.8
C26 C27 H27A 108.8
C28 C27 H27B 108.8
C26 C27 H27B 108.8
H27A C27 H27B 107.7
C29 C28 C27 113.4(2)
C29 C28 H28A 108.9
C27 C28 H28A 108.9
C29 C28 H28B 108.9
C27 C28 H28B 108.9
H28A C28 H28B 107.7
C28 C29 C30 113.9(2)
C28 C29 H29B 108.8
C30 C29 H29B 108.8
C28 C29 H29A 108.8
C30 C29 H29A 108.8
H29B C29 H29A 107.7
C31 C30 C29 113.0(3)
C31 C30 H30B 109.0
C29 C30 H30B 109.0
C31 C30 H30A 109.0
C29 C30 H30A 109.0
H30B C30 H30A 107.8
C30 C31 C32 113.7(3)
C30 C31 H31A 108.8
C32 C31 H31A 108.8
C30 C31 H31B 108.8
C32 C31 H31B 108.8
H31A C31 H31B 107.7
C31 C32 C33 112.4(3)
C31 C32 H32B 109.1
C33 C32 H32B 109.1
C31 C32 H32A 109.1
C33 C32 H32A 109.1
H32B C32 H32A 107.9
C34 C33 C32 114.8(3)
C34 C33 H33A 108.6
C32 C33 H33A 108.6
C34 C33 H33B 108.6
C32 C33 H33B 108.6
H33A C33 H33B 107.6
C33 C34 C35 112.4(3)
C33 C34 H34B 109.1
C35 C34 H34B 109.1
C33 C34 H34A 109.1
C35 C34 H34A 109.1
H34B C34 H34A 107.9
C36 C35 C34 114.5(3)
C36 C35 H35A 108.6
C34 C35 H35A 108.6
C36 C35 H35B 108.6
C34 C35 H35B 108.6
H35A C35 H35B 107.6
C35 C36 H36A 109.5
C35 C36 H36C 109.5
H36A C36 H36C 109.5
C35 C36 H36B 109.5
H36A C36 H36B 109.5
H36C C36 H36B 109.5
Cl1 C37 Cl2 113.0(2)
Cl1 C37 H37A 109.0
Cl2 C37 H37A 109.0
Cl1 C37 H37B 109.0
Cl2 C37 H37B 109.0
H37A C37 H37B 107.8

loop_
_geom_bond_atom_site_label_1
_geom_bond_atom_site_label_2
_geom_bond_distance
C1 C6 1.426(4)
C1 C2 1.438(4)
C1 C7 1.451(4)
C2 O39 1.262(3)
C2 N3 1.380(4)
N3 C4 1.309(4)
C4 N5 1.349(4)
C4 N22 1.371(4)
N5 C6 1.389(4)
N5 H5 0.8800
C6 O38 1.242(4)
C7 N9 1.335(4)
C7 N8 1.336(4)
N8 C10 1.424(4)
N8 H8 0.8800
N9 C16 1.426(4)
N9 H9 0.8800
C10 C15 1.385(4)
C10 C11 1.398(4)
C11 C12 1.383(4)
C11 H11 0.9500
C12 C13 1.375(5)
C12 H12 0.9500
C13 C14 1.386(5)
C13 H13 0.9500
C14 C15 1.384(4)
C14 H14 0.9500
C15 H15 0.9500
C16 C17 1.382(5)
C16 C21 1.388(4)
C17 C18 1.385(5)
C17 H17 0.9500
C18 C19 1.379(6)
C18 H18 0.9500
C19 C20 1.372(5)
C19 H19 0.9500
C20 C21 1.388(5)
C20 H20 0.9500
C21 H21 0.9500
N22 C23 1.408(4)
N22 H22 0.8800
C23 O37 1.230(4)
C23 N24 1.329(4)
N24 C25 1.459(4)
N24 H24 0.8800
C25 C26 1.520(4)
C25 H25B 0.9900
C25 H25A 0.9900
C26 C27 1.525(4)
C26 H26B 0.9900
C26 H26A 0.9900
C27 C28 1.522(4)
C27 H27A 0.9900
C27 H27B 0.9900
C28 C29 1.521(4)
C28 H28A 0.9900
C28 H28B 0.9900
C29 C30 1.523(4)
C29 H29B 0.9900
C29 H29A 0.9900
C30 C31 1.522(4)
C30 H30B 0.9900
C30 H30A 0.9900
C31 C32 1.523(4)
C31 H31A 0.9900
C31 H31B 0.9900
C32 C33 1.523(4)
C32 H32B 0.9900
C32 H32A 0.9900
C33 C34 1.522(4)
C33 H33A 0.9900
C33 H33B 0.9900
C34 C35 1.525(4)
C34 H34B 0.9900
C34 H34A 0.9900
C35 C36 1.521(5)
C35 H35A 0.9900
C35 H35B 0.9900
C36 H36A 0.9800
C36 H36C 0.9800
C36 H36B 0.9800
Cl1 C37 1.724(5)
Cl2 C37 1.761(5)
C37 H37A 0.9900
C37 H37B 0.9900

loop_
_geom_torsion_atom_site_label_1
_geom_torsion_atom_site_label_2
_geom_torsion_atom_site_label_3
_geom_torsion_atom_site_label_4
_geom_torsion
C6 C1 C2 O39 178.5(3)
C7 C1 C2 O39 -2.3(4)
C6 C1 C2 N3 -0.5(4)
C7 C1 C2 N3 178.7(2)
O39 C2 N3 C4 -177.7(2)
C1 C2 N3 C4 1.4(4)
C2 N3 C4 N5 -0.4(4)
C2 N3 C4 N22 179.8(2)
N3 C4 N5 C6 -1.5(4)
N22 C4 N5 C6 178.2(2)
C4 N5 C6 O38 -177.2(3)
C4 N5 C6 C1 2.3(4)
C2 C1 C6 O38 178.1(3)
C7 C1 C6 O38 -1.1(5)
C2 C1 C6 N5 -1.3(4)
C7 C1 C6 N5 179.5(2)
C6 C1 C7 N9 177.0(3)
C2 C1 C7 N9 -2.2(4)
C6 C1 C7 N8 -3.7(4)
C2 C1 C7 N8 177.1(3)
N9 C7 N8 C10 14.5(5)
C1 C7 N8 C10 -164.8(3)
N8 C7 N9 C16 20.7(5)
C1 C7 N9 C16 -160.0(3)
C7 N8 C10 C15 43.1(5)
C7 N8 C10 C11 -141.0(3)
C15 C10 C11 C12 -1.5(5)
N8 C10 C11 C12 -177.3(3)
C10 C11 C12 C13 -0.5(5)
C11 C12 C13 C14 1.3(5)
C12 C13 C14 C15 -0.1(5)
C13 C14 C15 C10 -1.9(5)
C11 C10 C15 C14 2.7(5)
N8 C10 C15 C14 178.4(3)
C7 N9 C16 C17 44.1(5)
C7 N9 C16 C21 -140.7(3)
C21 C16 C17 C18 1.1(5)
N9 C16 C17 C18 176.2(3)
C16 C17 C18 C19 0.3(6)
C17 C18 C19 C20 -0.9(7)
C18 C19 C20 C21 0.1(6)
C19 C20 C21 C16 1.3(5)
C17 C16 C21 C20 -1.9(5)
N9 C16 C21 C20 -177.2(3)
N3 C4 N22 C23 179.7(3)
N5 C4 N22 C23 0.0(4)
C4 N22 C23 O37 2.2(4)
C4 N22 C23 N24 -176.9(2)
O37 C23 N24 C25 2.0(4)
N22 C23 N24 C25 -178.9(2)
C23 N24 C25 C26 -179.0(3)
N24 C25 C26 C27 -177.2(2)
C25 C26 C27 C28 -177.9(2)
C26 C27 C28 C29 -176.3(2)
C27 C28 C29 C30 -178.9(3)
C28 C29 C30 C31 -177.5(3)
C29 C30 C31 C32 178.9(3)
C30 C31 C32 C33 177.9(3)
C31 C32 C33 C34 -177.5(3)
C32 C33 C34 C35 178.3(3)
C33 C34 C35 C36 -178.0(3)
